data_4345818
loop_
_publ_author_name
'Deka, Hemanta'
'Ghosh, Somnath'
'Gogoi, Kuldeep'
'Saha, Soumen'
'Mondal, Biplab'

_publ_section_title
;
 Nitric Oxide Reactivity of a Cu(II) Complex of an Imidazole-Based Ligand:
 Aromatic C-Nitrosation Followed by the Formation of
 N-Nitrosohydroxylaminato Complex.
;
_journal_issue 9
_journal_name_full 'Inorganic chemistry'
_journal_page_first 5034
_journal_page_last 5040
_journal_paper_doi 10.1021/acs.inorgchem.7b00069
_journal_volume 56
_journal_year 2017
_chemical_formula_sum 'C44 H55 Cu2 N13 O10'
_chemical_formula_weight 1053.09
_chemical_name_systematic
; 
 ? 
;
_space_group_IT_number 14
_symmetry_cell_setting monoclinic
_symmetry_space_group_name_Hall '-P 2ybc'
_symmetry_space_group_name_H-M 'P 1 21/c 1'
_atom_sites_solution_hydrogens geom
_atom_sites_solution_primary direct
_atom_sites_solution_secondary difmap
_audit_creation_method SHELXL-97
_cell_angle_alpha 90.00
_cell_angle_beta 121.384(7)
_cell_angle_gamma 90.00
_cell_formula_units_Z 4
_cell_length_a 17.8022(14)
_cell_length_b 15.3356(9)
_cell_length_c 21.883(3)
_cell_measurement_reflns_used 21338
_cell_measurement_temperature 293(2)
_cell_measurement_theta_max 25.0
_cell_measurement_theta_min 2.9
_cell_volume 5100.2(9)
_computing_structure_refinement 'SHELXL-97 (Sheldrick, 1997)'
_computing_structure_solution 'SHELXS-97 (Sheldrick, 1990)'
_diffrn_ambient_temperature 293(2)
_diffrn_measured_fraction_theta_full 0.998
_diffrn_measured_fraction_theta_max 0.998
_diffrn_measurement_device_type 'SuperNova, Single source at offset, Eos'
_diffrn_measurement_method '\w scans'
_diffrn_radiation_monochromator graphite
_diffrn_radiation_source 'fine-focus sealed tube'
_diffrn_radiation_type MoK\a
_diffrn_radiation_wavelength 0.71073
_diffrn_reflns_av_R_equivalents 0.0722
_diffrn_reflns_av_sigmaI/netI 0.1290
_diffrn_reflns_limit_h_max 21
_diffrn_reflns_limit_h_min -21
_diffrn_reflns_limit_k_max 18
_diffrn_reflns_limit_k_min -17
_diffrn_reflns_limit_l_max 19
_diffrn_reflns_limit_l_min -26
_diffrn_reflns_number 21338
_diffrn_reflns_theta_full 25.00
_diffrn_reflns_theta_max 25.00
_diffrn_reflns_theta_min 2.87
_exptl_absorpt_coefficient_mu 0.900
_exptl_absorpt_correction_T_max 1.00000
_exptl_absorpt_correction_T_min 0.51796
_exptl_absorpt_correction_type multi-scan
_exptl_absorpt_process_details 'face installed'
_exptl_crystal_colour dark-blue
_exptl_crystal_density_diffrn 1.371
_exptl_crystal_density_method 'not measured'
_exptl_crystal_description block
_exptl_crystal_F_000 2192
_exptl_crystal_size_max 0.08
_exptl_crystal_size_mid 0.06
_exptl_crystal_size_min 0.04
_refine_diff_density_max 0.712
_refine_diff_density_min -0.590
_refine_diff_density_rms 0.085
_refine_ls_extinction_method none
_refine_ls_goodness_of_fit_ref 0.943
_refine_ls_hydrogen_treatment mixed
_refine_ls_matrix_type full
_refine_ls_number_parameters 634
_refine_ls_number_reflns 8965
_refine_ls_number_restraints 0
_refine_ls_restrained_S_all 0.943
_refine_ls_R_factor_all 0.1591
_refine_ls_R_factor_gt 0.0769
_refine_ls_shift/su_max 0.002
_refine_ls_shift/su_mean 0.000
_refine_ls_structure_factor_coef Fsqd
_refine_ls_weighting_details 'calc w=1/[\s^2^(Fo^2^)+(0.0900P)^2^+9.0000P] where P=(Fo^2^+2Fc^2^)/3'
_refine_ls_weighting_scheme calc
_refine_ls_wR_factor_gt 0.1722
_refine_ls_wR_factor_ref 0.2301
_reflns_number_gt 4444
_reflns_number_total 8965
_reflns_threshold_expression >2sigma(I)
_cod_data_source_file ic7b00069_si_002.cif
_cod_data_source_block Complex2
_cod_original_sg_symbol_H-M P21/c
_cod_database_code 4345818

loop_
_symmetry_equiv_pos_as_xyz
'x, y, z'
'-x, y+1/2, -z+1/2'
'-x, -y, -z'
'x, -y-1/2, z-1/2'

loop_
_atom_site_label
_atom_site_type_symbol
_atom_site_fract_x
_atom_site_fract_y
_atom_site_fract_z
_atom_site_U_iso_or_equiv
_atom_site_adp_type
_atom_site_occupancy
_atom_site_symmetry_multiplicity
_atom_site_calc_flag
_atom_site_refinement_flags
Cu1 Cu 0.75632(5) 0.47572(6) 0.29776(5) 0.0494(3) Uani 1 1 d .
Cu2 Cu 0.86450(5) 0.35695(6) 0.09290(5) 0.0530(3) Uani 1 1 d .
O1 O 0.4347(3) 0.3312(4) 0.1238(3) 0.0687(16) Uani 1 1 d .
H1 H 0.4025 0.2886 0.1064 0.103 Uiso 1 1 calc R
O2 O 1.1976(3) 0.4185(4) 0.2824(3) 0.0582(14) Uani 1 1 d .
H2 H 1.2400 0.3940 0.3160 0.087 Uiso 1 1 calc R
O3 O 0.8374(3) 0.3947(4) 0.3670(3) 0.0777(18) Uani 1 1 d .
O4 O 0.8499(3) 0.4844(3) 0.2795(2) 0.0511(13) Uani 1 1 d .
O6 O 0.7651(3) 0.3753(3) 0.1024(3) 0.0591(14) Uani 1 1 d .
O5 O 0.8416(4) 0.2389(4) 0.1095(4) 0.099(2) Uani 1 1 d .
N1 N 0.6859(3) 0.5635(4) 0.2265(3) 0.0461(15) Uani 1 1 d .
N2 N 0.6334(4) 0.6791(4) 0.1580(3) 0.0527(16) Uani 1 1 d .
H2D H 0.6313 0.7299 0.1405 0.063 Uiso 1 1 calc R
N3 N 0.6580(3) 0.4463(4) 0.3096(3) 0.0517(16) Uani 1 1 d .
N4 N 0.5696(4) 0.4219(4) 0.3496(3) 0.0642(19) Uani 1 1 d .
H4D H 0.5523 0.4110 0.3789 0.077 Uiso 1 1 calc R
N5 N 0.8758(3) 0.4824(4) 0.0822(3) 0.0448(14) Uani 1 1 d .
N6 N 0.8546(4) 0.6213(4) 0.0568(3) 0.0632(18) Uani 1 1 d .
H6D H 0.8282 0.6700 0.0390 0.076 Uiso 1 1 calc R
N7 N 0.9762(3) 0.3344(4) 0.0995(3) 0.0464(15) Uani 1 1 d .
N8 N 1.0763(4) 0.2927(4) 0.0765(3) 0.0518(16) Uani 1 1 d .
H8D H 1.1032 0.2622 0.0608 0.062 Uiso 1 1 calc R
N10 N 0.9114(4) 0.3853(5) 0.3673(3) 0.0644(19) Uani 1 1 d .
N9 N 0.9156(3) 0.4329(4) 0.3223(3) 0.0489(15) Uani 1 1 d .
N11 N 0.7355(4) 0.3015(4) 0.1115(3) 0.0565(17) Uani 1 1 d .
N12 N 0.7743(5) 0.2308(5) 0.1171(5) 0.097(3) Uani 1 1 d .
C1 C 0.8417(5) 0.6856(6) 0.2134(5) 0.079(3) Uani 1 1 d .
H1A H 0.8505 0.6264 0.2043 0.118 Uiso 1 1 calc R
H1B H 0.8978 0.7136 0.2421 0.118 Uiso 1 1 calc R
H1C H 0.8079 0.7162 0.1689 0.118 Uiso 1 1 calc R
C2 C 0.7932(4) 0.6866(5) 0.2527(4) 0.060(2) Uani 1 1 d .
H2A H 0.8293 0.6583 0.2987 0.072 Uiso 1 1 calc R
H2B H 0.7847 0.7467 0.2616 0.072 Uiso 1 1 calc R
C3 C 0.7057(4) 0.6423(5) 0.2133(4) 0.0494(19) Uani 1 1 d .
C4 C 0.5636(4) 0.6224(5) 0.1339(4) 0.0509(19) Uani 1 1 d .
C5 C 0.4737(5) 0.6444(6) 0.0729(4) 0.078(3) Uani 1 1 d .
H5A H 0.4711 0.6346 0.0285 0.116 Uiso 1 1 calc R
H5B H 0.4611 0.7045 0.0761 0.116 Uiso 1 1 calc R
H5C H 0.4310 0.6082 0.0749 0.116 Uiso 1 1 calc R
C6 C 0.5953(4) 0.5509(5) 0.1762(3) 0.0424(17) Uani 1 1 d .
C7 C 0.5503(4) 0.4692(4) 0.1780(3) 0.0429(17) Uani 1 1 d .
H7 H 0.4869 0.4803 0.1483 0.051 Uiso 1 1 calc R
C8 C 0.5696(4) 0.4506(5) 0.2527(4) 0.0466(18) Uani 1 1 d .
C9 C 0.5160(4) 0.4369(5) 0.2772(4) 0.057(2) Uani 1 1 d .
C11 C 0.6538(4) 0.4273(6) 0.3665(4) 0.060(2) Uani 1 1 d .
C12 C 0.7301(5) 0.4160(8) 0.4421(4) 0.091(3) Uani 1 1 d .
H12A H 0.7441 0.3543 0.4500 0.109 Uiso 1 1 calc R
H12B H 0.7807 0.4454 0.4461 0.109 Uiso 1 1 calc R
C13 C 0.7189(8) 0.4467(10) 0.4982(6) 0.165(6) Uani 1 1 d .
H13A H 0.6962 0.5052 0.4877 0.248 Uiso 1 1 calc R
H13B H 0.7746 0.4463 0.5425 0.248 Uiso 1 1 calc R
H13C H 0.6783 0.4096 0.5023 0.248 Uiso 1 1 calc R
C14 C 0.5687(4) 0.3894(5) 0.1469(3) 0.0434(17) Uani 1 1 d .
C15 C 0.5078(5) 0.3199(5) 0.1207(4) 0.056(2) Uani 1 1 d .
C16 C 0.5227(5) 0.2461(5) 0.0918(5) 0.068(2) Uani 1 1 d .
H16 H 0.4808 0.2018 0.0735 0.082 Uiso 1 1 calc R
C17 C 0.5974(5) 0.2374(5) 0.0897(5) 0.065(2) Uani 1 1 d .
H17 H 0.6077 0.1870 0.0716 0.078 Uiso 1 1 calc R
C18 C 0.6578(4) 0.3049(4) 0.1151(4) 0.0436(17) Uani 1 1 d .
C19 C 0.6428(4) 0.3799(5) 0.1425(3) 0.0448(18) Uani 1 1 d .
H19 H 0.6837 0.4249 0.1583 0.054 Uiso 1 1 calc R
C10 C 0.4182(4) 0.4348(6) 0.2413(4) 0.079(3) Uani 1 1 d .
H10A H 0.3923 0.4392 0.1905 0.118 Uiso 1 1 calc R
H10B H 0.3989 0.4828 0.2579 0.118 Uiso 1 1 calc R
H10C H 0.4005 0.3809 0.2525 0.118 Uiso 1 1 calc R
C20 C 0.6706(5) 0.5670(6) 0.0349(4) 0.072(2) Uani 1 1 d .
H20A H 0.6955 0.5427 0.0820 0.108 Uiso 1 1 calc R
H20B H 0.6095 0.5518 0.0066 0.108 Uiso 1 1 calc R
H20C H 0.6764 0.6294 0.0384 0.108 Uiso 1 1 calc R
C21 C 0.7189(4) 0.5311(5) -0.0002(4) 0.058(2) Uani 1 1 d .
H21A H 0.7062 0.4693 -0.0095 0.069 Uiso 1 1 calc R
H21B H 0.6973 0.5600 -0.0458 0.069 Uiso 1 1 calc R
C22 C 0.8157(5) 0.5435(5) 0.0450(4) 0.0522(19) Uani 1 1 d .
C23 C 0.9457(5) 0.6105(5) 0.1029(4) 0.057(2) Uani 1 1 d .
C24 C 1.0097(6) 0.6840(5) 0.1282(6) 0.092(3) Uani 1 1 d .
H24A H 1.0050 0.7174 0.1632 0.138 Uiso 1 1 calc R
H24B H 0.9970 0.7206 0.0884 0.138 Uiso 1 1 calc R
H24C H 1.0683 0.6612 0.1494 0.138 Uiso 1 1 calc R
C25 C 0.9571(4) 0.5249(5) 0.1189(4) 0.0434(17) Uani 1 1 d .
C26 C 1.0399(4) 0.4744(4) 0.1666(4) 0.0423(17) Uani 1 1 d .
H26 H 1.0899 0.5120 0.1773 0.051 Uiso 1 1 calc R
C27 C 1.0443(4) 0.3948(5) 0.1280(4) 0.0457(18) Uani 1 1 d .
C28 C 1.1056(4) 0.3704(5) 0.1130(4) 0.0479(18) Uani 1 1 d .
C29 C 1.1904(4) 0.4114(5) 0.1296(5) 0.068(2) Uani 1 1 d .
H29A H 1.1786 0.4657 0.1043 0.102 Uiso 1 1 calc R
H29B H 1.2209 0.3730 0.1151 0.102 Uiso 1 1 calc R
H29C H 1.2263 0.4220 0.1802 0.102 Uiso 1 1 calc R
C30 C 0.9987(4) 0.2722(5) 0.0694(4) 0.0455(18) Uani 1 1 d .
C31 C 0.9476(5) 0.1925(5) 0.0314(4) 0.060(2) Uani 1 1 d .
H31A H 0.8919 0.1941 0.0293 0.072 Uiso 1 1 calc R
H31B H 0.9349 0.1942 -0.0174 0.072 Uiso 1 1 calc R
C32 C 0.9913(7) 0.1101(6) 0.0637(7) 0.155(7) Uani 1 1 d .
H32A H 1.0468 0.1077 0.0663 0.232 Uiso 1 1 calc R
H32B H 0.9549 0.0625 0.0351 0.232 Uiso 1 1 calc R
H32C H 1.0009 0.1057 0.1111 0.232 Uiso 1 1 calc R
C33 C 1.0483(4) 0.4499(4) 0.2383(4) 0.0421(17) Uani 1 1 d .
C34 C 1.1305(4) 0.4206(4) 0.2941(4) 0.0448(18) Uani 1 1 d .
C35 C 1.1407(4) 0.3962(5) 0.3602(4) 0.0508(19) Uani 1 1 d .
H35 H 1.1953 0.3771 0.3972 0.061 Uiso 1 1 calc R
C36 C 1.0717(4) 0.4003(5) 0.3705(4) 0.052(2) Uani 1 1 d .
H36 H 1.0784 0.3836 0.4139 0.063 Uiso 1 1 calc R
C37 C 0.9904(4) 0.4300(4) 0.3144(4) 0.0440(17) Uani 1 1 d .
C38 C 0.9803(4) 0.4547(4) 0.2506(3) 0.0415(17) Uani 1 1 d .
H38 H 0.9259 0.4753 0.2145 0.050 Uiso 1 1 calc R
O8 O 0.3470(3) 0.3501(3) 0.3765(3) 0.0674(16) Uani 1 1 d .
O7 O 0.4883(3) 0.3702(4) 0.4210(3) 0.0723(17) Uani 1 1 d .
C39 C 0.4026(6) 0.4931(6) 0.4045(6) 0.106(4) Uani 1 1 d .
H39A H 0.4552 0.5227 0.4140 0.159 Uiso 1 1 calc R
H39B H 0.3912 0.5060 0.4418 0.159 Uiso 1 1 calc R
H39C H 0.3539 0.5124 0.3594 0.159 Uiso 1 1 calc R
C40 C 0.4145(5) 0.3965(5) 0.4017(4) 0.053(2) Uani 1 1 d .
O9 O 0.2898(4) 0.2517(5) 0.0364(4) 0.106(2) Uani 1 1 d .
O10 O 0.1772(4) 0.2004(5) 0.0347(4) 0.113(3) Uani 1 1 d .
C41 C 0.3178(10) 0.1660(8) 0.1313(7) 0.174(7) Uani 1 1 d .
H41A H 0.2878 0.1221 0.1419 0.260 Uiso 1 1 calc R
H41B H 0.3411 0.2095 0.1682 0.260 Uiso 1 1 calc R
H41C H 0.3650 0.1396 0.1288 0.260 Uiso 1 1 calc R
C42 C 0.2536(6) 0.2082(6) 0.0599(5) 0.064(2) Uani 1 1 d .
C43 C 0.3208(18) 0.7051(13) 0.1997(10) 0.36(2) Uani 1 1 d .
H43A H 0.2972 0.6745 0.2244 0.546 Uiso 1 1 calc R
H43B H 0.3143 0.7667 0.2030 0.546 Uiso 1 1 calc R
H43C H 0.3820 0.6911 0.2212 0.546 Uiso 1 1 calc R
N13 N 0.2378(10) 0.6628(10) 0.0657(9) 0.180(6) Uani 1 1 d .
C44 C 0.2755(15) 0.6801(12) 0.1280(13) 0.203(10) Uani 1 1 d .

loop_
_atom_site_aniso_label
_atom_site_aniso_U_11
_atom_site_aniso_U_22
_atom_site_aniso_U_33
_atom_site_aniso_U_23
_atom_site_aniso_U_13
_atom_site_aniso_U_12
Cu1 0.0318(5) 0.0663(7) 0.0404(5) 0.0073(4) 0.0121(4) 0.0046(4)
Cu2 0.0397(5) 0.0569(6) 0.0598(6) -0.0028(5) 0.0240(5) -0.0031(4)
O1 0.045(3) 0.085(4) 0.080(4) -0.014(3) 0.036(3) -0.022(3)
O2 0.032(3) 0.083(4) 0.048(3) 0.006(3) 0.013(2) 0.004(3)
O3 0.046(3) 0.122(5) 0.071(4) 0.053(4) 0.035(3) 0.035(3)
O4 0.033(2) 0.067(3) 0.043(3) 0.018(2) 0.012(2) 0.014(2)
O6 0.054(3) 0.047(3) 0.084(4) 0.003(3) 0.042(3) -0.008(2)
O5 0.090(4) 0.071(4) 0.182(7) 0.012(4) 0.102(5) 0.007(3)
N1 0.032(3) 0.057(4) 0.035(3) 0.000(3) 0.007(3) -0.004(3)
N2 0.049(4) 0.047(4) 0.047(4) 0.008(3) 0.015(3) 0.001(3)
N3 0.034(3) 0.073(4) 0.037(3) 0.009(3) 0.011(3) 0.007(3)
N4 0.040(3) 0.109(6) 0.042(4) 0.010(4) 0.020(3) 0.003(3)
N5 0.033(3) 0.061(4) 0.036(3) 0.003(3) 0.014(3) 0.003(3)
N6 0.053(4) 0.065(5) 0.060(4) 0.009(4) 0.022(4) 0.014(3)
N7 0.040(3) 0.046(4) 0.049(4) -0.009(3) 0.019(3) -0.006(3)
N8 0.044(3) 0.062(4) 0.042(3) -0.010(3) 0.017(3) 0.002(3)
N10 0.051(4) 0.087(5) 0.054(4) 0.036(4) 0.026(3) 0.022(4)
N9 0.035(3) 0.053(4) 0.044(4) 0.014(3) 0.010(3) 0.009(3)
N11 0.052(4) 0.053(4) 0.069(4) -0.006(3) 0.034(4) 0.000(3)
N12 0.087(5) 0.064(5) 0.175(9) 0.010(5) 0.094(6) 0.009(4)
C1 0.051(5) 0.077(6) 0.100(7) 0.005(5) 0.033(5) -0.013(4)
C2 0.040(4) 0.064(5) 0.054(5) -0.002(4) 0.010(4) -0.006(4)
C3 0.039(4) 0.058(5) 0.038(4) 0.000(4) 0.010(3) 0.006(4)
C4 0.041(4) 0.066(5) 0.034(4) 0.007(4) 0.011(3) 0.001(4)
C5 0.047(5) 0.091(6) 0.054(5) 0.021(5) -0.003(4) 0.009(4)
C6 0.035(4) 0.054(5) 0.034(4) -0.004(3) 0.016(3) 0.000(3)
C7 0.029(3) 0.060(5) 0.031(3) 0.004(3) 0.009(3) 0.006(3)
C8 0.024(3) 0.058(5) 0.043(4) -0.002(3) 0.007(3) -0.001(3)
C9 0.039(4) 0.093(6) 0.039(4) -0.005(4) 0.019(4) -0.006(4)
C11 0.035(4) 0.096(7) 0.043(4) 0.017(4) 0.017(4) 0.002(4)
C12 0.046(5) 0.181(11) 0.035(5) 0.016(6) 0.015(4) 0.019(6)
C13 0.126(11) 0.240(17) 0.072(8) -0.040(9) 0.011(8) 0.044(10)
C14 0.029(3) 0.057(5) 0.029(4) -0.001(3) 0.004(3) -0.007(3)
C15 0.039(4) 0.070(6) 0.047(4) -0.001(4) 0.013(4) -0.008(4)
C16 0.060(5) 0.063(6) 0.087(6) -0.019(5) 0.043(5) -0.028(4)
C17 0.061(5) 0.064(5) 0.075(6) -0.009(5) 0.038(5) -0.014(4)
C18 0.038(4) 0.043(4) 0.049(4) 0.000(3) 0.022(4) -0.004(3)
C19 0.030(3) 0.058(5) 0.038(4) 0.003(3) 0.013(3) -0.006(3)
C10 0.030(4) 0.142(8) 0.060(5) -0.004(5) 0.020(4) -0.009(5)
C20 0.058(5) 0.090(7) 0.055(5) 0.002(5) 0.021(4) 0.009(5)
C21 0.037(4) 0.077(6) 0.038(4) -0.003(4) 0.004(3) 0.011(4)
C22 0.043(4) 0.069(6) 0.042(4) -0.001(4) 0.020(4) 0.005(4)
C23 0.050(5) 0.064(5) 0.055(5) 0.004(4) 0.026(4) -0.001(4)
C24 0.071(6) 0.063(6) 0.120(9) 0.008(6) 0.034(6) -0.010(5)
C25 0.042(4) 0.047(4) 0.046(4) 0.007(3) 0.026(4) 0.002(3)
C26 0.031(3) 0.048(4) 0.044(4) 0.003(3) 0.017(3) -0.004(3)
C27 0.037(4) 0.050(4) 0.042(4) 0.005(3) 0.015(3) 0.006(3)
C28 0.038(4) 0.061(5) 0.036(4) 0.003(4) 0.013(3) 0.006(4)
C29 0.045(4) 0.085(6) 0.076(6) -0.017(5) 0.034(5) -0.008(4)
C30 0.029(4) 0.060(5) 0.035(4) 0.004(4) 0.008(3) 0.001(3)
C31 0.049(4) 0.070(5) 0.055(5) -0.017(4) 0.023(4) -0.005(4)
C32 0.124(9) 0.048(6) 0.148(11) 0.008(7) -0.031(8) -0.019(6)
C33 0.031(3) 0.046(4) 0.043(4) -0.003(3) 0.015(3) -0.005(3)
C34 0.037(4) 0.047(4) 0.047(4) -0.009(3) 0.019(4) -0.004(3)
C35 0.031(4) 0.062(5) 0.039(4) 0.012(4) 0.004(3) 0.009(3)
C36 0.046(4) 0.057(5) 0.036(4) -0.001(3) 0.009(4) 0.005(4)
C37 0.030(3) 0.051(4) 0.039(4) 0.001(3) 0.010(3) 0.001(3)
C38 0.028(3) 0.052(4) 0.032(4) -0.001(3) 0.007(3) 0.001(3)
O8 0.039(3) 0.065(4) 0.080(4) -0.005(3) 0.018(3) 0.000(3)
O7 0.043(3) 0.095(4) 0.069(4) 0.019(3) 0.023(3) 0.011(3)
C39 0.085(7) 0.091(8) 0.108(9) -0.020(7) 0.026(7) 0.001(6)
C40 0.044(5) 0.064(5) 0.042(4) 0.002(4) 0.016(4) 0.003(4)
O9 0.075(4) 0.139(6) 0.077(5) 0.013(4) 0.020(4) -0.031(4)
O10 0.056(4) 0.148(7) 0.142(7) -0.074(5) 0.056(4) -0.029(4)
C41 0.272(19) 0.130(11) 0.103(10) 0.049(9) 0.086(12) -0.010(11)
C42 0.071(6) 0.057(6) 0.085(7) -0.010(5) 0.055(6) -0.008(5)
C43 0.60(5) 0.18(2) 0.099(14) -0.039(14) 0.04(2) -0.02(2)
N13 0.144(12) 0.151(12) 0.211(17) -0.030(12) 0.070(12) 0.023(9)
C44 0.22(2) 0.121(13) 0.19(2) -0.034(16) 0.06(2) 0.006(13)

loop_
_atom_type_symbol
_atom_type_description
_atom_type_scat_dispersion_real
_atom_type_scat_dispersion_imag
_atom_type_scat_source
C C 0.0033 0.0016 'International Tables Vol C Tables 4.2.6.8 and 6.1.1.4'
Cu Cu 0.3201 1.2651 'International Tables Vol C Tables 4.2.6.8 and 6.1.1.4'
N N 0.0061 0.0033 'International Tables Vol C Tables 4.2.6.8 and 6.1.1.4'
O O 0.0106 0.0060 'International Tables Vol C Tables 4.2.6.8 and 6.1.1.4'
H H 0.0000 0.0000 'International Tables Vol C Tables 4.2.6.8 and 6.1.1.4'

loop_
_geom_angle_atom_site_label_1
_geom_angle_atom_site_label_2
_geom_angle_atom_site_label_3
_geom_angle
O3 Cu1 O4 80.2(2)
O3 Cu1 N1 172.9(2)
O4 Cu1 N1 93.0(2)
O3 Cu1 N3 96.0(2)
O4 Cu1 N3 170.0(2)
N1 Cu1 N3 91.0(2)
O6 Cu2 O5 79.6(2)
O6 Cu2 N7 170.9(2)
O5 Cu2 N7 97.3(2)
O6 Cu2 N5 91.5(2)
O5 Cu2 N5 170.7(3)
N7 Cu2 N5 91.1(2)
C15 O1 H1 109.5
C34 O2 H2 109.5
N10 O3 Cu1 114.5(4)
N9 O4 Cu1 110.9(4)
N11 O6 Cu2 111.0(4)
N12 O5 Cu2 114.4(5)
C3 N1 C6 106.2(5)
C3 N1 Cu1 132.0(4)
C6 N1 Cu1 121.8(5)
C3 N2 C4 109.2(6)
C3 N2 H2D 125.4
C4 N2 H2D 125.4
C11 N3 C8 105.0(6)
C11 N3 Cu1 132.2(5)
C8 N3 Cu1 122.6(5)
C11 N4 C9 108.2(6)
C11 N4 H4D 125.9
C9 N4 H4D 125.9
C22 N5 C25 106.6(6)
C22 N5 Cu2 131.5(5)
C25 N5 Cu2 121.9(4)
C22 N6 C23 108.8(6)
C22 N6 H6D 125.6
C23 N6 H6D 125.6
C30 N7 C27 106.4(6)
C30 N7 Cu2 130.4(4)
C27 N7 Cu2 122.2(5)
C30 N8 C28 109.1(6)
C30 N8 H8D 125.5
C28 N8 H8D 125.5
N9 N10 O3 113.3(6)
N10 N9 O4 121.0(6)
N10 N9 C37 120.9(6)
O4 N9 C37 118.1(6)
N12 N11 O6 121.2(6)
N12 N11 C18 121.6(7)
O6 N11 C18 117.1(6)
N11 N12 O5 113.6(7)
C2 C1 H1A 109.5
C2 C1 H1B 109.5
H1A C1 H1B 109.5
C2 C1 H1C 109.5
H1A C1 H1C 109.5
H1B C1 H1C 109.5
C3 C2 C1 113.7(7)
C3 C2 H2A 108.8
C1 C2 H2A 108.8
C3 C2 H2B 108.8
C1 C2 H2B 108.8
H2A C2 H2B 107.7
N1 C3 N2 109.7(6)
N1 C3 C2 127.0(6)
N2 C3 C2 123.3(7)
C6 C4 N2 106.1(6)
C6 C4 C5 131.7(7)
N2 C4 C5 122.2(7)
C4 C5 H5A 109.5
C4 C5 H5B 109.5
H5A C5 H5B 109.5
C4 C5 H5C 109.5
H5A C5 H5C 109.5
H5B C5 H5C 109.5
C4 C6 N1 108.7(6)
C4 C6 C7 131.0(6)
N1 C6 C7 120.2(6)
C6 C7 C8 111.2(5)
C6 C7 C14 114.8(6)
C8 C7 C14 110.7(6)
C6 C7 H7 106.5
C8 C7 H7 106.5
C14 C7 H7 106.5
C9 C8 N3 109.9(7)
C9 C8 C7 131.1(6)
N3 C8 C7 118.9(6)
C8 C9 N4 106.0(6)
C8 C9 C10 132.5(7)
N4 C9 C10 121.5(7)
N3 C11 N4 110.9(6)
N3 C11 C12 126.9(7)
N4 C11 C12 122.1(7)
C13 C12 C11 117.3(8)
C13 C12 H12A 108.0
C11 C12 H12A 108.0
C13 C12 H12B 108.0
C11 C12 H12B 108.0
H12A C12 H12B 107.2
C12 C13 H13A 109.5
C12 C13 H13B 109.5
H13A C13 H13B 109.5
C12 C13 H13C 109.5
H13A C13 H13C 109.5
H13B C13 H13C 109.5
C19 C14 C15 116.9(7)
C19 C14 C7 123.7(6)
C15 C14 C7 119.4(6)
O1 C15 C16 123.0(7)
O1 C15 C14 116.2(7)
C16 C15 C14 120.8(7)
C17 C16 C15 121.1(7)
C17 C16 H16 119.4
C15 C16 H16 119.4
C16 C17 C18 118.9(8)
C16 C17 H17 120.6
C18 C17 H17 120.6
C17 C18 C19 120.6(7)
C17 C18 N11 121.6(7)
C19 C18 N11 117.7(6)
C14 C19 C18 121.7(6)
C14 C19 H19 119.2
C18 C19 H19 119.2
C9 C10 H10A 109.5
C9 C10 H10B 109.5
H10A C10 H10B 109.5
C9 C10 H10C 109.5
H10A C10 H10C 109.5
H10B C10 H10C 109.5
C21 C20 H20A 109.5
C21 C20 H20B 109.5
H20A C20 H20B 109.5
C21 C20 H20C 109.5
H20A C20 H20C 109.5
H20B C20 H20C 109.5
C22 C21 C20 112.4(6)
C22 C21 H21A 109.1
C20 C21 H21A 109.1
C22 C21 H21B 109.1
C20 C21 H21B 109.1
H21A C21 H21B 107.9
N5 C22 N6 109.8(6)
N5 C22 C21 126.9(7)
N6 C22 C21 123.2(7)
C25 C23 N6 105.3(6)
C25 C23 C24 131.2(7)
N6 C23 C24 123.5(7)
C23 C24 H24A 109.5
C23 C24 H24B 109.5
H24A C24 H24B 109.5
C23 C24 H24C 109.5
H24A C24 H24C 109.5
H24B C24 H24C 109.5
C23 C25 N5 109.5(6)
C23 C25 C26 130.0(6)
N5 C25 C26 120.5(6)
C25 C26 C27 110.3(5)
C25 C26 C33 111.9(6)
C27 C26 C33 111.4(6)
C25 C26 H26 107.7
C27 C26 H26 107.7
C33 C26 H26 107.7
C28 C27 N7 109.5(6)
C28 C27 C26 130.3(6)
N7 C27 C26 120.2(6)
C27 C28 N8 105.7(6)
C27 C28 C29 131.9(7)
N8 C28 C29 122.4(7)
C28 C29 H29A 109.5
C28 C29 H29B 109.5
H29A C29 H29B 109.5
C28 C29 H29C 109.5
H29A C29 H29C 109.5
H29B C29 H29C 109.5
N7 C30 N8 109.3(6)
N7 C30 C31 127.5(6)
N8 C30 C31 123.2(7)
C32 C31 C30 115.0(7)
C32 C31 H31A 108.5
C30 C31 H31A 108.5
C32 C31 H31B 108.5
C30 C31 H31B 108.5
H31A C31 H31B 107.5
C31 C32 H32A 109.5
C31 C32 H32B 109.5
H32A C32 H32B 109.5
C31 C32 H32C 109.5
H32A C32 H32C 109.5
H32B C32 H32C 109.5
C38 C33 C34 118.2(7)
C38 C33 C26 123.9(6)
C34 C33 C26 117.9(6)
O2 C34 C33 118.0(6)
O2 C34 C35 122.3(6)
C33 C34 C35 119.7(6)
C36 C35 C34 120.8(6)
C36 C35 H35 119.6
C34 C35 H35 119.6
C35 C36 C37 118.7(7)
C35 C36 H36 120.7
C37 C36 H36 120.7
C38 C37 C36 120.8(7)
C38 C37 N9 118.7(6)
C36 C37 N9 120.4(7)
C37 C38 C33 121.8(6)
C37 C38 H38 119.1
C33 C38 H38 119.1
C40 C39 H39A 109.5
C40 C39 H39B 109.5
H39A C39 H39B 109.5
C40 C39 H39C 109.5
H39A C39 H39C 109.5
H39B C39 H39C 109.5
O7 C40 O8 125.3(8)
O7 C40 C39 117.4(8)
O8 C40 C39 117.1(7)
C42 C41 H41A 109.5
C42 C41 H41B 109.5
H41A C41 H41B 109.5
C42 C41 H41C 109.5
H41A C41 H41C 109.5
H41B C41 H41C 109.5
O10 C42 O9 126.6(10)
O10 C42 C41 120.3(10)
O9 C42 C41 113.0(9)
C44 C43 H43A 109.5
C44 C43 H43B 109.5
H43A C43 H43B 109.5
C44 C43 H43C 109.5
H43A C43 H43C 109.5
H43B C43 H43C 109.5
N13 C44 C43 177(3)

loop_
_geom_bond_atom_site_label_1
_geom_bond_atom_site_label_2
_geom_bond_distance
Cu1 O3 1.909(5)
Cu1 O4 1.910(5)
Cu1 N1 1.945(6)
Cu1 N3 1.951(6)
Cu2 O6 1.908(5)
Cu2 O5 1.930(6)
Cu2 N7 1.948(6)
Cu2 N5 1.961(6)
O1 C15 1.348(9)
O1 H1 0.8200
O2 C34 1.345(8)
O2 H2 0.8200
O3 N10 1.322(7)
O4 N9 1.314(6)
O6 N11 1.306(7)
O5 N12 1.301(8)
N1 C3 1.332(9)
N1 C6 1.414(7)
N2 C3 1.348(8)
N2 C4 1.377(8)
N2 H2D 0.8600
N3 C11 1.318(9)
N3 C8 1.411(8)
N4 C11 1.347(8)
N4 C9 1.377(9)
N4 H4D 0.8600
N5 C22 1.333(8)
N5 C25 1.397(8)
N6 C22 1.336(9)
N6 C23 1.404(9)
N6 H6D 0.8600
N7 C30 1.334(8)
N7 C27 1.389(8)
N8 C30 1.344(8)
N8 C28 1.376(8)
N8 H8D 0.8600
N10 N9 1.259(8)
N9 C37 1.432(9)
N11 N12 1.257(8)
N11 C18 1.426(8)
C1 C2 1.502(11)
C1 H1A 0.9600
C1 H1B 0.9600
C1 H1C 0.9600
C2 C3 1.494(9)
C2 H2A 0.9700
C2 H2B 0.9700
C4 C6 1.354(9)
C4 C5 1.494(9)
C5 H5A 0.9600
C5 H5B 0.9600
C5 H5C 0.9600
C6 C7 1.499(9)
C7 C8 1.511(9)
C7 C14 1.517(9)
C7 H7 0.9800
C8 C9 1.333(10)
C9 C10 1.491(9)
C11 C12 1.507(10)
C12 C13 1.424(14)
C12 H12A 0.9700
C12 H12B 0.9700
C13 H13A 0.9600
C13 H13B 0.9600
C13 H13C 0.9600
C14 C19 1.379(9)
C14 C15 1.412(9)
C15 C16 1.389(11)
C16 C17 1.361(10)
C16 H16 0.9300
C17 C18 1.384(9)
C17 H17 0.9300
C18 C19 1.386(9)
C19 H19 0.9300
C10 H10A 0.9600
C10 H10B 0.9600
C10 H10C 0.9600
C20 C21 1.525(10)
C20 H20A 0.9600
C20 H20B 0.9600
C20 H20C 0.9600
C21 C22 1.486(9)
C21 H21A 0.9700
C21 H21B 0.9700
C23 C25 1.347(10)
C23 C24 1.489(10)
C24 H24A 0.9600
C24 H24B 0.9600
C24 H24C 0.9600
C25 C26 1.502(9)
C26 C27 1.510(9)
C26 C33 1.542(9)
C26 H26 0.9800
C27 C28 1.347(9)
C28 C29 1.495(9)
C29 H29A 0.9600
C29 H29B 0.9600
C29 H29C 0.9600
C30 C31 1.491(9)
C31 C32 1.460(11)
C31 H31A 0.9700
C31 H31B 0.9700
C32 H32A 0.9600
C32 H32B 0.9600
C32 H32C 0.9600
C33 C38 1.372(9)
C33 C34 1.405(9)
C34 C35 1.412(10)
C35 C36 1.362(10)
C35 H35 0.9300
C36 C37 1.399(9)
C36 H36 0.9300
C37 C38 1.365(9)
C38 H38 0.9300
O8 C40 1.250(8)
O7 C40 1.220(8)
C39 C40 1.503(11)
C39 H39A 0.9600
C39 H39B 0.9600
C39 H39C 0.9600
O9 C42 1.212(10)
O10 C42 1.179(9)
C41 C42 1.518(14)
C41 H41A 0.9600
C41 H41B 0.9600
C41 H41C 0.9600
C43 C44 1.39(2)
C43 H43A 0.9600
C43 H43B 0.9600
C43 H43C 0.9600
N13 C44 1.19(2)
